data_4074820
loop_
_publ_author_name
'Lee, Joo-Ho'
'Pink, Maren'
'Caulton, Kenneth G.'

_publ_section_title
;
 Triple Benzylic Dehydrogenation by Osmium in an Amide Ligand Environment
;
_journal_issue 4
_journal_name_full Organometallics
_journal_page_first 802
_journal_paper_doi 10.1021/om050916k
_journal_volume 25
_journal_year 2006
_chemical_formula_moiety 'C32 H65 N Os P2 Si2'
_chemical_formula_sum 'C32 H65 N Os P2 Si2'
_chemical_formula_weight 772.17
_chemical_name_systematic
; 
 ? 
;
_space_group_IT_number 2
_symmetry_cell_setting triclinic
_symmetry_space_group_name_Hall '-P 1'
_symmetry_space_group_name_H-M 'P -1'
_atom_sites_solution_hydrogens mixed
_atom_sites_solution_primary direct
_atom_sites_solution_secondary difmap
_audit_creation_method SHELXL-97
_cell_angle_alpha 90.6920(10)
_cell_angle_beta 96.4360(10)
_cell_angle_gamma 98.4400(10)
_cell_formula_units_Z 2
_cell_length_a 11.1319(4)
_cell_length_b 12.8735(5)
_cell_length_c 13.5173(5)
_cell_measurement_reflns_used 8099
_cell_measurement_temperature 130(2)
_cell_measurement_theta_max 36.3
_cell_measurement_theta_min 2.17
_cell_volume 1903.26(12)
_computing_cell_refinement 'SAINT (Bruker, 2003)'
_computing_data_collection 'SMART (Bruker, 2001)'
_computing_data_reduction 'SAINT (Bruker, 2003)'
_computing_molecular_graphics 'SHELXTL (Bruker, 2003), XTEL (loc. libr.)'
_computing_publication_material 'SHELXTL (Bruker, 2003)'
_computing_structure_refinement 'SHELXL-97 (Sheldrick, 1997)'
_computing_structure_solution 'SHELXS-97 (Sheldrick, 1990)'
_diffrn_ambient_temperature 130(2)
_diffrn_detector 'CCD area detector'
_diffrn_detector_area_resol_mean 44.52
_diffrn_detector_type 'Bruker SMART 6000'
_diffrn_measured_fraction_theta_full 0.979
_diffrn_measured_fraction_theta_max 0.979
_diffrn_measurement_details '0.30 degree frames measured for 3 seconds each'
_diffrn_measurement_device 'three-circle goniometer with fixed chi'
_diffrn_measurement_device_type 'Bruker Platform goniometer'
_diffrn_measurement_method \w-scans
_diffrn_radiation_monochromator graphite
_diffrn_radiation_source 'fine-focus sealed tube'
_diffrn_radiation_type MoK\a
_diffrn_radiation_wavelength 0.71073
_diffrn_reflns_av_R_equivalents 0.0581
_diffrn_reflns_av_sigmaI/netI 0.0727
_diffrn_reflns_limit_h_max 18
_diffrn_reflns_limit_h_min -18
_diffrn_reflns_limit_k_max 21
_diffrn_reflns_limit_k_min -21
_diffrn_reflns_limit_l_max 22
_diffrn_reflns_limit_l_min -22
_diffrn_reflns_number 50566
_diffrn_reflns_theta_full 36.39
_diffrn_reflns_theta_max 36.39
_diffrn_reflns_theta_min 1.86
_exptl_absorpt_coefficient_mu 3.517
_exptl_absorpt_correction_T_max 0.8438
_exptl_absorpt_correction_T_min 0.5398
_exptl_absorpt_correction_type multi-scan
_exptl_absorpt_process_details 'SADABS, R. Blessing; 1995'
_exptl_crystal_colour orange
_exptl_crystal_density_diffrn 1.347
_exptl_crystal_density_method 'not measured'
_exptl_crystal_description plate
_exptl_crystal_F_000 796
_exptl_crystal_size_max 0.20
_exptl_crystal_size_mid 0.15
_exptl_crystal_size_min 0.05
_refine_diff_density_max 2.682
_refine_diff_density_min -2.097
_refine_diff_density_rms 0.193
_refine_ls_extinction_method none
_refine_ls_goodness_of_fit_ref 1.064
_refine_ls_hydrogen_treatment mixed
_refine_ls_matrix_type full
_refine_ls_number_parameters 369
_refine_ls_number_reflns 18183
_refine_ls_number_restraints 0
_refine_ls_restrained_S_all 1.064
_refine_ls_R_factor_all 0.0583
_refine_ls_R_factor_gt 0.0391
_refine_ls_shift/su_max 0.001
_refine_ls_shift/su_mean 0.000
_refine_ls_structure_factor_coef Fsqd
_refine_ls_weighting_details 'calc w=1/[\s^2^(Fo^2^)+(0.0111P)^2^+1.5695P] where P=(Fo^2^+2Fc^2^)/3'
_refine_ls_weighting_scheme calc
_refine_ls_wR_factor_gt 0.0711
_refine_ls_wR_factor_ref 0.0771
_reflns_number_gt 14540
_reflns_number_total 18183
_reflns_threshold_expression >2sigma(I)
_cod_data_source_file om050916ksi20051219_040532.cif
_cod_data_source_block 05198
_cod_original_sg_symbol_H-M P-1
_cod_database_code 4074820

loop_
_symmetry_equiv_pos_as_xyz
'x, y, z'
'-x, -y, -z'

loop_
_atom_site_label
_atom_site_type_symbol
_atom_site_fract_x
_atom_site_fract_y
_atom_site_fract_z
_atom_site_U_iso_or_equiv
_atom_site_adp_type
_atom_site_occupancy
_atom_site_symmetry_multiplicity
_atom_site_calc_flag
_atom_site_refinement_flags
Os1 Os 0.121970(9) 0.178951(8) 0.249980(7) 0.01390(3) Uani 1 1 d .
H1OS H 0.102(3) 0.189(3) 0.355(3) 0.035(10) Uiso 1 1 d .
H2OS H 0.169(4) 0.189(3) 0.149(3) 0.052(12) Uiso 1 1 d .
P1 P -0.00257(6) 0.31184(5) 0.20823(5) 0.01680(12) Uani 1 1 d .
P2 P 0.28125(6) 0.07866(6) 0.30393(5) 0.01724(12) Uani 1 1 d .
Si1 Si 0.26280(7) 0.42337(6) 0.22714(6) 0.01843(14) Uani 1 1 d .
Si2 Si 0.36312(7) 0.29933(6) 0.39906(6) 0.01993(15) Uani 1 1 d .
N1 N 0.2656(2) 0.31522(18) 0.29671(16) 0.0180(4) Uani 1 1 d .
C1 C 0.3240(3) 0.5517(2) 0.2956(2) 0.0294(6) Uani 1 1 d .
H1A H 0.4129 0.5574 0.3107 0.044 Uiso 1 1 calc R
H1B H 0.2868 0.5545 0.3577 0.044 Uiso 1 1 calc R
H1C H 0.3041 0.6099 0.2539 0.044 Uiso 1 1 calc R
C2 C 0.3453(3) 0.4207(2) 0.1136(2) 0.0256(6) Uani 1 1 d .
H2A H 0.4310 0.4137 0.1338 0.038 Uiso 1 1 calc R
H2B H 0.3412 0.4861 0.0779 0.038 Uiso 1 1 calc R
H2C H 0.3068 0.3609 0.0699 0.038 Uiso 1 1 calc R
C3 C 0.0984(3) 0.4288(2) 0.1771(2) 0.0230(5) Uani 1 1 d .
H3A H 0.0720 0.4919 0.2054 0.028 Uiso 1 1 calc R
H3B H 0.0921 0.4349 0.1038 0.028 Uiso 1 1 calc R
C4 C -0.1172(3) 0.2861(2) 0.0929(2) 0.0227(5) Uani 1 1 d .
C5 C -0.1585(3) 0.3868(3) 0.0490(3) 0.0323(7) Uani 1 1 d .
H5A H -0.2148 0.3686 -0.0119 0.048 Uiso 1 1 calc R
H5B H -0.0870 0.4349 0.0332 0.048 Uiso 1 1 calc R
H5C H -0.2001 0.4208 0.0977 0.048 Uiso 1 1 calc R
C6 C -0.0558(3) 0.2340(3) 0.0131(2) 0.0309(7) Uani 1 1 d .
H6A H -0.1106 0.2255 -0.0494 0.046 Uiso 1 1 calc R
H6B H -0.0386 0.1650 0.0354 0.046 Uiso 1 1 calc R
H6C H 0.0208 0.2783 0.0025 0.046 Uiso 1 1 calc R
C7 C -0.2313(3) 0.2115(3) 0.1134(3) 0.0295(6) Uani 1 1 d .
H7A H -0.2816 0.1898 0.0503 0.044 Uiso 1 1 calc R
H7B H -0.2785 0.2476 0.1563 0.044 Uiso 1 1 calc R
H7C H -0.2069 0.1495 0.1468 0.044 Uiso 1 1 calc R
C8 C -0.0789(3) 0.3559(2) 0.3153(2) 0.0249(6) Uani 1 1 d .
C9 C -0.1637(3) 0.4380(3) 0.2889(3) 0.0341(7) Uani 1 1 d .
H9A H -0.1876 0.4665 0.3501 0.051 Uiso 1 1 calc R
H9B H -0.2369 0.4048 0.2466 0.051 Uiso 1 1 calc R
H9C H -0.1207 0.4950 0.2530 0.051 Uiso 1 1 calc R
C10 C -0.1517(3) 0.2611(3) 0.3613(2) 0.0311(7) Uani 1 1 d .
H10A H -0.1824 0.2842 0.4218 0.047 Uiso 1 1 calc R
H10B H -0.0983 0.2082 0.3781 0.047 Uiso 1 1 calc R
H10C H -0.2207 0.2305 0.3132 0.047 Uiso 1 1 calc R
C11 C 0.0244(3) 0.4046(3) 0.3942(2) 0.0334(7) Uani 1 1 d .
H11A H -0.0093 0.4165 0.4566 0.050 Uiso 1 1 calc R
H11B H 0.0635 0.4716 0.3710 0.050 Uiso 1 1 calc R
H11C H 0.0850 0.3567 0.4055 0.050 Uiso 1 1 calc R
C12 C 0.5204(3) 0.3770(3) 0.4008(3) 0.0312(7) Uani 1 1 d .
H12A H 0.5170 0.4513 0.4149 0.047 Uiso 1 1 calc R
H12B H 0.5499 0.3694 0.3358 0.047 Uiso 1 1 calc R
H12C H 0.5762 0.3508 0.4526 0.047 Uiso 1 1 calc R
C13 C 0.3093(3) 0.3311(3) 0.5208(2) 0.0290(6) Uani 1 1 d .
H13A H 0.2953 0.4045 0.5221 0.043 Uiso 1 1 calc R
H13B H 0.3715 0.3204 0.5754 0.043 Uiso 1 1 calc R
H13C H 0.2328 0.2850 0.5284 0.043 Uiso 1 1 calc R
C14 C 0.3814(3) 0.1551(2) 0.4030(2) 0.0232(5) Uani 1 1 d .
H14A H 0.4674 0.1478 0.3961 0.028 Uiso 1 1 calc R
H14B H 0.3622 0.1273 0.4683 0.028 Uiso 1 1 calc R
C15 C 0.2333(3) -0.0505(2) 0.3649(2) 0.0240(6) Uani 1 1 d .
C16 C 0.3389(3) -0.0904(3) 0.4299(3) 0.0346(7) Uani 1 1 d .
H16A H 0.3077 -0.1557 0.4610 0.052 Uiso 1 1 calc R
H16B H 0.3741 -0.0373 0.4817 0.052 Uiso 1 1 calc R
H16C H 0.4019 -0.1036 0.3882 0.052 Uiso 1 1 calc R
C17 C 0.1761(3) -0.1366(2) 0.2873(2) 0.0287(6) Uani 1 1 d .
H17A H 0.1351 -0.1966 0.3207 0.043 Uiso 1 1 calc R
H17B H 0.2403 -0.1592 0.2517 0.043 Uiso 1 1 calc R
H17C H 0.1164 -0.1090 0.2397 0.043 Uiso 1 1 calc R
C18 C 0.1379(3) -0.0313(3) 0.4339(2) 0.0289(6) Uani 1 1 d .
H18A H 0.1144 -0.0954 0.4698 0.043 Uiso 1 1 calc R
H18B H 0.0657 -0.0121 0.3942 0.043 Uiso 1 1 calc R
H18C H 0.1728 0.0259 0.4818 0.043 Uiso 1 1 calc R
C19 C 0.3845(3) 0.0585(2) 0.2059(2) 0.0232(5) Uani 1 1 d .
C20 C 0.3085(3) 0.0079(3) 0.1108(2) 0.0275(6) Uani 1 1 d .
H20A H 0.3605 0.0094 0.0568 0.041 Uiso 1 1 calc R
H20B H 0.2408 0.0471 0.0918 0.041 Uiso 1 1 calc R
H20C H 0.2757 -0.0650 0.1233 0.041 Uiso 1 1 calc R
C21 C 0.4862(3) -0.0064(3) 0.2384(3) 0.0338(7) Uani 1 1 d .
H21A H 0.5436 -0.0025 0.1882 0.051 Uiso 1 1 calc R
H21B H 0.4503 -0.0798 0.2454 0.051 Uiso 1 1 calc R
H21C H 0.5297 0.0215 0.3025 0.051 Uiso 1 1 calc R
C22 C 0.4451(3) 0.1685(3) 0.1810(2) 0.0274(6) Uani 1 1 d .
H22A H 0.4931 0.1630 0.1251 0.041 Uiso 1 1 calc R
H22B H 0.4991 0.2000 0.2392 0.041 Uiso 1 1 calc R
H22C H 0.3820 0.2126 0.1627 0.041 Uiso 1 1 calc R
C23 C 0.0053(2) 0.0730(2) 0.22160(18) 0.0170(5) Uani 1 1 d .
C24 C -0.0949(2) -0.0123(2) 0.20883(19) 0.0167(5) Uani 1 1 d .
C25 C -0.1659(3) -0.0351(2) 0.2873(2) 0.0201(5) Uani 1 1 d .
H25A H -0.1487 0.0068 0.3470 0.024 Uiso 1 1 calc R
C26 C -0.2607(2) -0.1180(2) 0.27856(19) 0.0189(5) Uani 1 1 d .
H26A H -0.3071 -0.1333 0.3329 0.023 Uiso 1 1 calc R
C27 C -0.2896(2) -0.1796(2) 0.1911(2) 0.0181(5) Uani 1 1 d .
C28 C -0.2192(3) -0.1564(2) 0.1130(2) 0.0215(5) Uani 1 1 d .
H28A H -0.2373 -0.1977 0.0530 0.026 Uiso 1 1 calc R
C29 C -0.1231(3) -0.0737(2) 0.1214(2) 0.0207(5) Uani 1 1 d .
H29A H -0.0762 -0.0590 0.0673 0.025 Uiso 1 1 calc R
C30 C -0.3933(3) -0.2708(2) 0.1841(2) 0.0211(5) Uani 1 1 d .
H30A H -0.4372 -0.2661 0.2443 0.025 Uiso 1 1 calc R
C31 C -0.3432(3) -0.3751(2) 0.1871(3) 0.0305(7) Uani 1 1 d .
H31A H -0.2897 -0.3782 0.2494 0.046 Uiso 1 1 calc R
H31B H -0.2964 -0.3807 0.1305 0.046 Uiso 1 1 calc R
H31C H -0.4112 -0.4332 0.1834 0.046 Uiso 1 1 calc R
C32 C -0.4866(3) -0.2664(3) 0.0924(2) 0.0277(6) Uani 1 1 d .
H32A H -0.5170 -0.1987 0.0924 0.041 Uiso 1 1 calc R
H32B H -0.5551 -0.3234 0.0942 0.041 Uiso 1 1 calc R
H32C H -0.4475 -0.2744 0.0319 0.041 Uiso 1 1 calc R

loop_
_atom_site_aniso_label
_atom_site_aniso_U_11
_atom_site_aniso_U_22
_atom_site_aniso_U_33
_atom_site_aniso_U_23
_atom_site_aniso_U_13
_atom_site_aniso_U_12
Os1 0.01247(4) 0.01404(4) 0.01436(4) 0.00159(3) -0.00015(3) 0.00044(3)
P1 0.0139(3) 0.0163(3) 0.0207(3) 0.0042(2) 0.0029(2) 0.0027(2)
P2 0.0164(3) 0.0171(3) 0.0172(3) 0.0013(2) -0.0033(2) 0.0032(3)
Si1 0.0177(3) 0.0151(3) 0.0211(3) 0.0012(3) 0.0017(3) -0.0018(3)
Si2 0.0185(3) 0.0196(4) 0.0188(3) -0.0009(3) -0.0037(3) -0.0019(3)
N1 0.0175(10) 0.0170(10) 0.0180(9) 0.0016(8) -0.0002(8) -0.0012(8)
C1 0.0299(16) 0.0193(14) 0.0368(16) -0.0015(12) 0.0040(13) -0.0035(12)
C2 0.0270(14) 0.0222(14) 0.0269(14) 0.0053(11) 0.0063(11) -0.0011(12)
C3 0.0190(12) 0.0190(13) 0.0305(14) 0.0074(11) 0.0014(10) 0.0015(10)
C4 0.0163(12) 0.0254(14) 0.0259(13) 0.0065(11) -0.0012(10) 0.0040(11)
C5 0.0253(15) 0.0309(17) 0.0396(17) 0.0142(14) -0.0044(13) 0.0052(13)
C6 0.0261(15) 0.0442(19) 0.0217(13) 0.0018(13) -0.0035(11) 0.0074(14)
C7 0.0188(13) 0.0272(15) 0.0398(17) 0.0050(13) -0.0047(12) 0.0005(12)
C8 0.0251(14) 0.0226(14) 0.0296(14) 0.0033(11) 0.0086(11) 0.0076(12)
C9 0.0324(17) 0.0281(16) 0.048(2) 0.0063(14) 0.0153(15) 0.0152(14)
C10 0.0344(17) 0.0291(16) 0.0342(16) 0.0064(13) 0.0182(13) 0.0077(14)
C11 0.0416(19) 0.0286(16) 0.0317(16) -0.0080(13) 0.0102(14) 0.0070(15)
C12 0.0225(14) 0.0292(16) 0.0371(17) -0.0028(13) -0.0051(12) -0.0052(12)
C13 0.0354(17) 0.0287(16) 0.0201(13) -0.0027(11) -0.0009(11) -0.0006(13)
C14 0.0233(13) 0.0238(14) 0.0199(12) -0.0004(10) -0.0077(10) 0.0022(11)
C15 0.0270(14) 0.0182(13) 0.0251(13) 0.0064(10) -0.0044(11) 0.0028(11)
C16 0.0355(18) 0.0272(16) 0.0382(17) 0.0098(13) -0.0118(14) 0.0070(14)
C17 0.0296(15) 0.0195(14) 0.0350(16) 0.0033(12) -0.0042(12) 0.0033(12)
C18 0.0348(17) 0.0283(15) 0.0224(13) 0.0097(11) 0.0022(12) 0.0016(13)
C19 0.0187(12) 0.0265(14) 0.0250(13) -0.0008(11) -0.0009(10) 0.0077(11)
C20 0.0281(15) 0.0310(16) 0.0235(13) -0.0038(12) 0.0012(11) 0.0064(13)
C21 0.0260(16) 0.0364(18) 0.0412(18) -0.0033(15) -0.0007(13) 0.0160(14)
C22 0.0195(13) 0.0331(17) 0.0309(15) 0.0009(12) 0.0076(11) 0.0041(12)
C23 0.0174(11) 0.0184(12) 0.0155(10) 0.0028(9) 0.0003(8) 0.0046(10)
C24 0.0147(11) 0.0147(11) 0.0198(11) 0.0024(9) 0.0010(9) -0.0002(9)
C25 0.0213(12) 0.0182(12) 0.0202(11) 0.0000(9) 0.0026(9) 0.0004(10)
C26 0.0190(12) 0.0196(12) 0.0179(11) 0.0021(9) 0.0024(9) 0.0020(10)
C27 0.0155(11) 0.0166(12) 0.0217(11) 0.0028(9) 0.0002(9) 0.0021(9)
C28 0.0210(13) 0.0215(13) 0.0197(12) -0.0036(10) 0.0013(10) -0.0028(11)
C29 0.0198(12) 0.0219(13) 0.0195(11) -0.0002(10) 0.0039(9) -0.0016(10)
C30 0.0185(12) 0.0188(13) 0.0238(12) 0.0011(10) 0.0000(10) -0.0029(10)
C31 0.0309(16) 0.0179(14) 0.0412(18) 0.0041(12) 0.0011(13) 0.0004(12)
C32 0.0201(13) 0.0271(15) 0.0323(15) -0.0001(12) -0.0028(11) -0.0038(12)

loop_
_atom_type_symbol
_atom_type_description
_atom_type_scat_dispersion_real
_atom_type_scat_dispersion_imag
_atom_type_scat_source
C C 0.0033 0.0016 'International Tables Vol C Tables 4.2.6.8 and 6.1.1.4'
H H 0.0000 0.0000 'International Tables Vol C Tables 4.2.6.8 and 6.1.1.4'
N N 0.0061 0.0033 'International Tables Vol C Tables 4.2.6.8 and 6.1.1.4'
Si Si 0.0817 0.0704 'International Tables Vol C Tables 4.2.6.8 and 6.1.1.4'
P P 0.1023 0.0942 'International Tables Vol C Tables 4.2.6.8 and 6.1.1.4'
Os Os -1.2165 7.6030 'International Tables Vol C Tables 4.2.6.8 and 6.1.1.4'

loop_
_geom_angle_atom_site_label_1
_geom_angle_atom_site_label_2
_geom_angle_atom_site_label_3
_geom_angle
C23 Os1 N1 175.86(10)
C23 Os1 P1 95.64(8)
N1 Os1 P1 83.72(6)
C23 Os1 P2 97.20(8)
N1 Os1 P2 83.38(6)
P1 Os1 P2 167.10(2)
C23 Os1 H1OS 95.2(15)
N1 Os1 H1OS 80.8(15)
P1 Os1 H1OS 90.1(14)
P2 Os1 H1OS 87.5(14)
C23 Os1 H2OS 98.6(16)
N1 Os1 H2OS 85.5(16)
P1 Os1 H2OS 90.0(15)
P2 Os1 H2OS 89.2(16)
H1OS Os1 H2OS 166(2)
C3 P1 C8 104.53(14)
C3 P1 C4 103.01(13)
C8 P1 C4 110.05(13)
C3 P1 Os1 107.39(9)
C8 P1 Os1 113.70(10)
C4 P1 Os1 116.80(10)
C14 P2 C19 104.46(14)
C14 P2 C15 103.11(13)
C19 P2 C15 109.99(14)
C14 P2 Os1 107.23(10)
C19 P2 Os1 114.02(9)
C15 P2 Os1 116.64(10)
N1 Si1 C2 114.08(13)
N1 Si1 C1 115.21(13)
C2 Si1 C1 106.74(14)
N1 Si1 C3 107.88(12)
C2 Si1 C3 104.83(14)
C1 Si1 C3 107.43(14)
N1 Si2 C13 115.14(13)
N1 Si2 C12 114.67(13)
C13 Si2 C12 105.81(15)
N1 Si2 C14 107.56(12)
C13 Si2 C14 105.76(14)
C12 Si2 C14 107.31(15)
Si1 N1 Si2 127.60(14)
Si1 N1 Os1 116.16(11)
Si2 N1 Os1 116.23(12)
Si1 C1 H1A 109.5
Si1 C1 H1B 109.5
H1A C1 H1B 109.5
Si1 C1 H1C 109.5
H1A C1 H1C 109.5
H1B C1 H1C 109.5
Si1 C2 H2A 109.5
Si1 C2 H2B 109.5
H2A C2 H2B 109.5
Si1 C2 H2C 109.5
H2A C2 H2C 109.5
H2B C2 H2C 109.5
P1 C3 Si1 111.46(14)
P1 C3 H3A 109.3
Si1 C3 H3A 109.3
P1 C3 H3B 109.3
Si1 C3 H3B 109.3
H3A C3 H3B 108.0
C7 C4 C6 108.3(3)
C7 C4 C5 108.0(2)
C6 C4 C5 107.6(3)
C7 C4 P1 111.6(2)
C6 C4 P1 107.77(19)
C5 C4 P1 113.4(2)
C4 C5 H5A 109.5
C4 C5 H5B 109.5
H5A C5 H5B 109.5
C4 C5 H5C 109.5
H5A C5 H5C 109.5
H5B C5 H5C 109.5
C4 C6 H6A 109.5
C4 C6 H6B 109.5
H6A C6 H6B 109.5
C4 C6 H6C 109.5
H6A C6 H6C 109.5
H6B C6 H6C 109.5
C4 C7 H7A 109.5
C4 C7 H7B 109.5
H7A C7 H7B 109.5
C4 C7 H7C 109.5
H7A C7 H7C 109.5
H7B C7 H7C 109.5
C11 C8 C9 108.5(3)
C11 C8 C10 107.9(3)
C9 C8 C10 109.0(3)
C11 C8 P1 106.1(2)
C9 C8 P1 114.5(2)
C10 C8 P1 110.6(2)
C8 C9 H9A 109.5
C8 C9 H9B 109.5
H9A C9 H9B 109.5
C8 C9 H9C 109.5
H9A C9 H9C 109.5
H9B C9 H9C 109.5
C8 C10 H10A 109.5
C8 C10 H10B 109.5
H10A C10 H10B 109.5
C8 C10 H10C 109.5
H10A C10 H10C 109.5
H10B C10 H10C 109.5
C8 C11 H11A 109.5
C8 C11 H11B 109.5
H11A C11 H11B 109.5
C8 C11 H11C 109.5
H11A C11 H11C 109.5
H11B C11 H11C 109.5
Si2 C12 H12A 109.5
Si2 C12 H12B 109.5
H12A C12 H12B 109.5
Si2 C12 H12C 109.5
H12A C12 H12C 109.5
H12B C12 H12C 109.5
Si2 C13 H13A 109.5
Si2 C13 H13B 109.5
H13A C13 H13B 109.5
Si2 C13 H13C 109.5
H13A C13 H13C 109.5
H13B C13 H13C 109.5
P2 C14 Si2 111.41(14)
P2 C14 H14A 109.3
Si2 C14 H14A 109.3
P2 C14 H14B 109.3
Si2 C14 H14B 109.3
H14A C14 H14B 108.0
C17 C15 C18 109.1(3)
C17 C15 C16 108.5(2)
C18 C15 C16 107.1(3)
C17 C15 P2 111.4(2)
C18 C15 P2 107.1(2)
C16 C15 P2 113.4(2)
C15 C16 H16A 109.5
C15 C16 H16B 109.5
H16A C16 H16B 109.5
C15 C16 H16C 109.5
H16A C16 H16C 109.5
H16B C16 H16C 109.5
C15 C17 H17A 109.5
C15 C17 H17B 109.5
H17A C17 H17B 109.5
C15 C17 H17C 109.5
H17A C17 H17C 109.5
H17B C17 H17C 109.5
C15 C18 H18A 109.5
C15 C18 H18B 109.5
H18A C18 H18B 109.5
C15 C18 H18C 109.5
H18A C18 H18C 109.5
H18B C18 H18C 109.5
C21 C19 C22 107.8(3)
C21 C19 C20 109.3(3)
C22 C19 C20 108.1(2)
C21 C19 P2 114.9(2)
C22 C19 P2 106.22(19)
C20 C19 P2 110.2(2)
C19 C20 H20A 109.5
C19 C20 H20B 109.5
H20A C20 H20B 109.5
C19 C20 H20C 109.5
H20A C20 H20C 109.5
H20B C20 H20C 109.5
C19 C21 H21A 109.5
C19 C21 H21B 109.5
H21A C21 H21B 109.5
C19 C21 H21C 109.5
H21A C21 H21C 109.5
H21B C21 H21C 109.5
C19 C22 H22A 109.5
C19 C22 H22B 109.5
H22A C22 H22B 109.5
C19 C22 H22C 109.5
H22A C22 H22C 109.5
H22B C22 H22C 109.5
C24 C23 Os1 173.7(2)
C29 C24 C25 118.8(2)
C29 C24 C23 122.2(2)
C25 C24 C23 118.9(2)
C26 C25 C24 120.4(3)
C26 C25 H25A 119.8
C24 C25 H25A 119.8
C25 C26 C27 121.0(2)
C25 C26 H26A 119.5
C27 C26 H26A 119.5
C28 C27 C26 118.4(2)
C28 C27 C30 121.8(2)
C26 C27 C30 119.8(2)
C29 C28 C27 121.0(3)
C29 C28 H28A 119.5
C27 C28 H28A 119.5
C28 C29 C24 120.3(2)
C28 C29 H29A 119.8
C24 C29 H29A 119.8
C27 C30 C31 110.4(2)
C27 C30 C32 112.6(2)
C31 C30 C32 111.4(3)
C27 C30 H30A 107.4
C31 C30 H30A 107.4
C32 C30 H30A 107.4
C30 C31 H31A 109.5
C30 C31 H31B 109.5
H31A C31 H31B 109.5
C30 C31 H31C 109.5
H31A C31 H31C 109.5
H31B C31 H31C 109.5
C30 C32 H32A 109.5
C30 C32 H32B 109.5
H32A C32 H32B 109.5
C30 C32 H32C 109.5
H32A C32 H32C 109.5
H32B C32 H32C 109.5

loop_
_geom_bond_atom_site_label_1
_geom_bond_atom_site_label_2
_geom_bond_distance
Os1 C23 1.746(3)
Os1 N1 2.226(2)
Os1 P1 2.3899(7)
Os1 P2 2.3974(7)
Os1 H1OS 1.46(4)
Os1 H2OS 1.52(4)
P1 C3 1.826(3)
P1 C8 1.881(3)
P1 C4 1.894(3)
P2 C14 1.821(3)
P2 C19 1.888(3)
P2 C15 1.898(3)
Si1 N1 1.692(2)
Si1 C2 1.877(3)
Si1 C1 1.881(3)
Si1 C3 1.890(3)
Si2 N1 1.694(2)
Si2 C13 1.874(3)
Si2 C12 1.882(3)
Si2 C14 1.898(3)
C1 H1A 0.9800
C1 H1B 0.9800
C1 H1C 0.9800
C2 H2A 0.9800
C2 H2B 0.9800
C2 H2C 0.9800
C3 H3A 0.9900
C3 H3B 0.9900
C4 C7 1.529(4)
C4 C6 1.536(4)
C4 C5 1.542(4)
C5 H5A 0.9800
C5 H5B 0.9800
C5 H5C 0.9800
C6 H6A 0.9800
C6 H6B 0.9800
C6 H6C 0.9800
C7 H7A 0.9800
C7 H7B 0.9800
C7 H7C 0.9800
C8 C11 1.532(5)
C8 C9 1.536(4)
C8 C10 1.541(4)
C9 H9A 0.9800
C9 H9B 0.9800
C9 H9C 0.9800
C10 H10A 0.9800
C10 H10B 0.9800
C10 H10C 0.9800
C11 H11A 0.9800
C11 H11B 0.9800
C11 H11C 0.9800
C12 H12A 0.9800
C12 H12B 0.9800
C12 H12C 0.9800
C13 H13A 0.9800
C13 H13B 0.9800
C13 H13C 0.9800
C14 H14A 0.9900
C14 H14B 0.9900
C15 C17 1.533(4)
C15 C18 1.533(4)
C15 C16 1.541(4)
C16 H16A 0.9800
C16 H16B 0.9800
C16 H16C 0.9800
C17 H17A 0.9800
C17 H17B 0.9800
C17 H17C 0.9800
C18 H18A 0.9800
C18 H18B 0.9800
C18 H18C 0.9800
C19 C21 1.533(4)
C19 C22 1.534(4)
C19 C20 1.539(4)
C20 H20A 0.9800
C20 H20B 0.9800
C20 H20C 0.9800
C21 H21A 0.9800
C21 H21B 0.9800
C21 H21C 0.9800
C22 H22A 0.9800
C22 H22B 0.9800
C22 H22C 0.9800
C23 C24 1.440(4)
C24 C29 1.394(4)
C24 C25 1.402(4)
C25 C26 1.380(4)
C25 H25A 0.9500
C26 C27 1.395(4)
C26 H26A 0.9500
C27 C28 1.395(4)
C27 C30 1.515(4)
C28 C29 1.388(4)
C28 H28A 0.9500
C29 H29A 0.9500
C30 C31 1.527(4)
C30 C32 1.532(4)
C30 H30A 1.0000
C31 H31A 0.9800
C31 H31B 0.9800
C31 H31C 0.9800
C32 H32A 0.9800
C32 H32B 0.9800
C32 H32C 0.9800

loop_
_geom_torsion_atom_site_label_1
_geom_torsion_atom_site_label_2
_geom_torsion_atom_site_label_3
_geom_torsion_atom_site_label_4
_geom_torsion
C23 Os1 P1 C3 -155.70(13)
N1 Os1 P1 C3 28.42(12)
P2 Os1 P1 C3 29.67(16)
C23 Os1 P1 C8 89.18(14)
N1 Os1 P1 C8 -86.71(12)
P2 Os1 P1 C8 -85.46(15)
C23 Os1 P1 C4 -40.71(13)
N1 Os1 P1 C4 143.40(12)
P2 Os1 P1 C4 144.65(13)
C23 Os1 P2 C14 -146.24(13)
N1 Os1 P2 C14 29.63(12)
P1 Os1 P2 C14 28.38(16)
C23 Os1 P2 C19 98.64(13)
N1 Os1 P2 C19 -85.49(12)
P1 Os1 P2 C19 -86.74(15)
C23 Os1 P2 C15 -31.32(14)
N1 Os1 P2 C15 144.55(12)
P1 Os1 P2 C15 143.30(14)
C2 Si1 N1 Si2 96.3(2)
C1 Si1 N1 Si2 -27.7(2)
C3 Si1 N1 Si2 -147.67(17)
C2 Si1 N1 Os1 -85.00(16)
C1 Si1 N1 Os1 151.01(14)
C3 Si1 N1 Os1 31.03(16)
C13 Si2 N1 Si1 92.4(2)
C12 Si2 N1 Si1 -30.8(2)
C14 Si2 N1 Si1 -150.04(17)
C13 Si2 N1 Os1 -86.33(16)
C12 Si2 N1 Os1 150.53(14)
C14 Si2 N1 Os1 31.26(16)
C23 Os1 N1 Si1 -116.9(14)
P1 Os1 N1 Si1 -35.61(11)
P2 Os1 N1 Si1 144.67(12)
C23 Os1 N1 Si2 61.9(14)
P1 Os1 N1 Si2 143.24(12)
P2 Os1 N1 Si2 -36.47(11)
C8 P1 C3 Si1 102.39(17)
C4 P1 C3 Si1 -142.56(16)
Os1 P1 C3 Si1 -18.70(18)
N1 Si1 C3 P1 -5.5(2)
C2 Si1 C3 P1 116.43(17)
C1 Si1 C3 P1 -130.27(17)
C3 P1 C4 C7 -163.4(2)
C8 P1 C4 C7 -52.4(2)
Os1 P1 C4 C7 79.2(2)
C3 P1 C4 C6 77.8(2)
C8 P1 C4 C6 -171.2(2)
Os1 P1 C4 C6 -39.6(2)
C3 P1 C4 C5 -41.2(2)
C8 P1 C4 C5 69.8(2)
Os1 P1 C4 C5 -158.60(18)
C3 P1 C8 C11 -54.0(2)
C4 P1 C8 C11 -164.0(2)
Os1 P1 C8 C11 62.8(2)
C3 P1 C8 C9 65.7(3)
C4 P1 C8 C9 -44.4(3)
Os1 P1 C8 C9 -177.5(2)
C3 P1 C8 C10 -170.8(2)
C4 P1 C8 C10 79.2(2)
Os1 P1 C8 C10 -54.0(2)
C19 P2 C14 Si2 101.28(17)
C15 P2 C14 Si2 -143.72(16)
Os1 P2 C14 Si2 -20.06(17)
N1 Si2 C14 P2 -4.63(19)
C13 Si2 C14 P2 118.90(17)
C12 Si2 C14 P2 -128.49(17)
C14 P2 C15 C17 -164.9(2)
C19 P2 C15 C17 -54.0(2)
Os1 P2 C15 C17 77.9(2)
C14 P2 C15 C18 75.8(2)
C19 P2 C15 C18 -173.20(19)
Os1 P2 C15 C18 -41.4(2)
C14 P2 C15 C16 -42.1(3)
C19 P2 C15 C16 68.9(3)
Os1 P2 C15 C16 -159.3(2)
C14 P2 C19 C21 63.9(3)
C15 P2 C19 C21 -46.2(3)
Os1 P2 C19 C21 -179.4(2)
C14 P2 C19 C22 -55.2(2)
C15 P2 C19 C22 -165.32(19)
Os1 P2 C19 C22 61.5(2)
C14 P2 C19 C20 -172.2(2)
C15 P2 C19 C20 77.8(2)
Os1 P2 C19 C20 -55.4(2)
N1 Os1 C23 C24 0(3)
P1 Os1 C23 C24 -81.2(19)
P2 Os1 C23 C24 97.6(19)
Os1 C23 C24 C29 178.3(18)
Os1 C23 C24 C25 -2(2)
C29 C24 C25 C26 1.0(4)
C23 C24 C25 C26 -178.3(2)
C24 C25 C26 C27 -1.2(4)
C25 C26 C27 C28 0.8(4)
C25 C26 C27 C30 179.4(3)
C26 C27 C28 C29 -0.3(4)
C30 C27 C28 C29 -178.8(3)
C27 C28 C29 C24 0.1(4)
C25 C24 C29 C28 -0.5(4)
C23 C24 C29 C28 178.9(3)
C28 C27 C30 C31 70.8(3)
C26 C27 C30 C31 -107.7(3)
C28 C27 C30 C32 -54.4(4)
C26 C27 C30 C32 127.1(3)
